data_2109070
loop_
_publ_author_name
'Matsuura, Mimiko'
'Okudera, Hiroki'

_publ_section_title
;
 Structures of Ca~5~(VO~4~)~3~Cl and
 Ca~4.78(1)~Na~0.22~(PO~4~)~3~Cl~0.78~: positions of channel anions and
 repulsion on the anion in apatite-type compounds
;
_journal_coeditor_code YH5022SUP1
_journal_issue 5
_journal_name_full 'Acta Crystallographica Section B'
_journal_page_first
;
;
_journal_paper_doi 10.1107/S2052520622008095
_journal_volume 78
_journal_year 2022
_chemical_compound_source synthetic
_chemical_formula_structural 'Ca5 (V O4)3 Cl'
_chemical_formula_sum 'Ca5 Cl O12 V3'
_chemical_formula_weight 580.66
_space_group_IT_number 176
_space_group_name_Hall '-P 6c'
_space_group_name_H-M_alt 'P 63/m'
_symmetry_cell_setting hexagonal
_symmetry_space_group_name_Hall '-P 6c'
_symmetry_space_group_name_H-M 'P 63/m'
_cell_angle_alpha 90
_cell_angle_beta 90
_cell_angle_gamma 120
_cell_formula_units_Z 2
_cell_length_a 10.1490(13)
_cell_length_b 10.1490(13)
_cell_length_c 6.7957(18)
_cell_measurement_reflns_used 11
_cell_measurement_temperature 294
_cell_measurement_theta_max 52.2
_cell_measurement_theta_min 39.7
_cell_volume 606.19(19)
_computing_cell_refinement 'Rigaku Control software, corrected with Si'
_computing_data_collection 'AFC-5S control'
_computing_data_reduction 'AFCPHI, SORT6 (parts of LSGCEX)'
_computing_molecular_graphics 'VESTA (Momma & Izumi, 2011)'
_computing_publication_material none
_computing_structure_refinement 'LSGCEX (Kihara, 1990)'
_diffrn_ambient_temperature 294
_diffrn_measured_fraction_theta_full 1.0
_diffrn_measured_fraction_theta_max 1.0
_diffrn_measurement_device_type 'Rigaku AFC5S diffractometer'
_diffrn_measurement_method 'integrated with \v/2\q scans'
_diffrn_radiation_monochromator 'graphite (002)'
_diffrn_radiation_source 'X-ray tube, 50kV 25mA'
_diffrn_radiation_type Mo-K\a
_diffrn_radiation_wavelength 0.71069
_diffrn_reflns_av_R_equivalents 0.0456
_diffrn_reflns_limit_h_max 20
_diffrn_reflns_limit_h_min -20
_diffrn_reflns_limit_k_max 20
_diffrn_reflns_limit_k_min -20
_diffrn_reflns_limit_l_max 13
_diffrn_reflns_limit_l_min -13
_diffrn_reflns_number 21178
_diffrn_reflns_theta_full 45.00
_diffrn_reflns_theta_max 45.00
_diffrn_reflns_theta_min 2.50
_diffrn_standards_decay_% 0
_diffrn_standards_interval_count 200
_diffrn_standards_number 3
_exptl_absorpt_coefficient_mu 4.6474
_exptl_absorpt_correction_T_max 0.0050
_exptl_absorpt_correction_T_min 0.0048
_exptl_absorpt_correction_type sphere
_exptl_absorpt_process_details 'spherical absorption correction'
_exptl_crystal_colour colourless
_exptl_crystal_density_diffrn 3.1812
_exptl_crystal_description 'hexagonal prism with pyramidal caps'
_exptl_crystal_F_000 564
_exptl_crystal_size_max 0.080
_exptl_crystal_size_mid 0.050
_exptl_crystal_size_min 0.050
_exptl_crystal_size_rad 0.031
_pd_phase_name Ca5(VO4)3Cl
_refine_diff_density_max 0.7753
_refine_diff_density_min -0.5715
_refine_ls_extinction_coef 0.043(18)
_refine_ls_extinction_method 'B-C type 1 Lorenzian isotropic'
_refine_ls_goodness_of_fit_ref 0.3924
_refine_ls_matrix_type full
_refine_ls_number_constraints 0
_refine_ls_number_parameters 41
_refine_ls_number_reflns 467
_refine_ls_number_restraints 7
_refine_ls_R_factor_gt 0.0188
_refine_ls_shift/su_max 0
_refine_ls_structure_factor_coef F
_refine_ls_weighting_details 'weight proportional to sigma^-2^'
_refine_ls_weighting_scheme sigma
_refine_ls_wR_factor_ref 0.0178
_reflns_number_gt 607
_reflns_number_total 1763
_reflns_observed_criterion F>3u(F)
_reflns_threshold_expression 'F>3u(F) & (|Fobs.max|-|Fobs.min|)/|Fobs.min| < 1.0 among equivalents'
_cod_data_source_file yh5022sup1.cif
_cod_data_source_block I
_cod_original_cell_volume 606.2(2)
_cod_original_sg_symbol_Hall '-P 6 c'
_cod_database_code 2109070

loop_
_space_group_symop_operation_xyz
'x, y, z'
'-x, -y, -z'
'-y, x-y, z'
'y, -x+y, -z'
'-x+y, -x, z'
'x-y, x, -z'
'-x, -y, z+1/2'
'x, y, -z+1/2'
'y, -x+y, z+1/2'
'-y, x-y, -z+1/2'
'x-y, x, z+1/2'
'-x+y, -x, -z+1/2'

loop_
_atom_site_aniso_label
_atom_site_aniso_U_11
_atom_site_aniso_U_22
_atom_site_aniso_U_33
_atom_site_aniso_U_12
_atom_site_aniso_U_13
_atom_site_aniso_U_23
Ca1 0.0135(2) 0.0135 0.0071(3) 0.00670 0.00000 0.00000
Ca2 0.0166(3) 0.0116(3) 0.0102(3) 0.0052(2) 0.00000 0.00000
V 0.0083(2) 0.0084(2) 0.00769(18) 0.0049(2) 0.00000 0.00000
O1 0.0235(13) 0.0187(12) 0.0125(10) 0.0155(11) 0.00000 0.00000
O2 0.0086(10) 0.0138(11) 0.0150(10) 0.0054(9) 0.00000 0.00000
O3 0.0250(8) 0.0145(8) 0.0136(7) 0.0120(7) -0.0075(7) -0.0042(7)
Cl 0.0168(5) 0.0168 0.118(4) 0.00840 0.00000 0.00000

loop_
_atom_site_label
_atom_site_occupancy
_atom_site_fract_x
_atom_site_fract_y
_atom_site_fract_z
_atom_site_thermal_displace_type
_atom_site_U_iso_or_equiv
_atom_site_type_symbol
Ca1 1.0 0.33333 0.66667 0.0038(12) Ueq 0.011 Ca
Ca2 1.0 0.27266(8) 0.02533(8) 0.25000 Ueq 0.014 Ca
V 1.0 0.41049(6) 0.37831(6) 0.25000 Ueq 0.008 V
O1 1.0 0.3549(3) 0.5104(3) 0.25000 Ueq 0.016 O
O2 1.0 0.6071(3) 0.4647(3) 0.25000 Ueq 0.013 O
O3 1.0 0.3487(2) 0.2602(2) 0.0516(3) Ueq 0.017 O
Cl 0.5 0.000 0.000 0.1691(6) Ueq 0.050 Cl

loop_
_atom_type_symbol
_atom_type_oxidation_number
_atom_type_number_in_cell
_atom_type_scat_dispersion_real
_atom_type_scat_dispersion_imag
_atom_type_scat_source
Ca 0 10 0.226 0.306 'International Tables Vol C Tables 4.2.6.8 and 6.1.1.3'
V 0 6 0.301 0.529 'International Tables Vol C Tables 4.2.6.8 and 6.1.1.3'
O 0 24 0.011 0.006 'International Tables Vol C Tables 4.2.6.8 and 6.1.1.3'
Cl 0 2 0.148 0.159 'International Tables Vol C Tables 4.2.6.8 and 6.1.1.3'

loop_
_geom_angle_atom_site_label_1
_geom_angle_atom_site_label_2
_geom_angle_atom_site_label_3
_geom_angle
O1 V O2 110.74(14)
O1 V O3 113.97(10)
O2 V O3 106.38(9)
O3 V O3 104.79(9)

loop_
_geom_bond_atom_site_label_1
_geom_bond_atom_site_label_2
_geom_bond_site_symmetry_2
_geom_bond_distance
_geom_bond_multiplicity
Ca1 O1 1_555 2.391(3) 3
Ca1 O2 6_555 2.432(2) 3
Ca1 O3 6_555 2.951(2) 3
Ca2 O1 5_555 3.423(3) 1
Ca2 O2 3_655 2.313(3) 1
Ca2 O3 1_555 2.501(2) 2
Ca2 O3 4_555 2.325(2) 2
Ca2 Cl 1_555 2.7045(13) 2
V O1 1_555 1.694(4) 1
V O2 1_555 1.732(6) 1
V O3 1_555 1.7017(18) 2

_cod_database_fobs_code 2109070
